data_7206081
loop_
_publ_author_name
'Chan, Isa Y. H.'
'Bhadbhade, Mohan M.'
'Bishop, Roger'

_publ_section_title
;
 Design of a new inclusion host:
 3,7-diphenylbicyclo[3.3.0]octane-endo-3,endo-7-diol
;
_journal_issue 9
_journal_name_full CrystEngComm
_journal_page_first 3162
_journal_paper_doi 10.1039/c0ce00498g
_journal_volume 13
_journal_year 2011
_chemical_formula_sum 'C28 H32 O2'
_chemical_formula_weight 400.54
_chemical_name_systematic
;
?
;
_space_group_IT_number 14
_symmetry_cell_setting monoclinic
_symmetry_space_group_name_Hall '-P 2ybc'
_symmetry_space_group_name_H-M 'P 1 21/c 1'
_atom_sites_solution_hydrogens geom
_atom_sites_solution_primary direct
_atom_sites_solution_secondary difmap
_audit_creation_method SHELXL-97
_cell_angle_alpha 90.00
_cell_angle_beta 95.12(18)
_cell_angle_gamma 90.00
_cell_formula_units_Z 8
_cell_length_a 21.82(6)
_cell_length_b 6.006(18)
_cell_length_c 34.11(10)
_cell_measurement_reflns_used 942
_cell_measurement_temperature 150(2)
_cell_measurement_theta_max 17.920
_cell_measurement_theta_min 2.319
_cell_volume 4452(2)
_computing_cell_refinement '<i>APEX2 </i>(Bruker, 2007)'
_computing_data_collection '<i>APEX2 </i>(Bruker, 2007)'
_computing_data_reduction '<i>APEX2 </i>(Bruker, 2007)'
_computing_molecular_graphics '<i>SHELXTL-Plus</i> (Sheldrick, 2008)'
_computing_structure_refinement '<i>SHELXL-97</i> (Sheldrick, 2008)'
_computing_structure_solution '<i>SHELXS-97</i> (Sheldrick, 2008)'
_diffrn_ambient_temperature 150(2)
_diffrn_measured_fraction_theta_full 0.998
_diffrn_measured_fraction_theta_max 0.998
_diffrn_measurement_device_type 'Bruker kappa APEXII CCD Diffractometer'
_diffrn_measurement_method '\f scans, and \w scans with \k offsets'
_diffrn_radiation_monochromator graphite
_diffrn_radiation_source 'fine-focus sealed tube'
_diffrn_radiation_type MoK\a
_diffrn_radiation_wavelength 0.71073
_diffrn_reflns_av_R_equivalents 0.3228
_diffrn_reflns_av_sigmaI/netI 0.3309
_diffrn_reflns_limit_h_max 25
_diffrn_reflns_limit_h_min -25
_diffrn_reflns_limit_k_max 7
_diffrn_reflns_limit_k_min -4
_diffrn_reflns_limit_l_max 40
_diffrn_reflns_limit_l_min -40
_diffrn_reflns_number 39920
_diffrn_reflns_theta_full 25.00
_diffrn_reflns_theta_max 25.00
_diffrn_reflns_theta_min 2.81
_exptl_absorpt_coefficient_mu 0.073
_exptl_absorpt_correction_T_max 0.9968
_exptl_absorpt_correction_T_min 0.9730
_exptl_absorpt_correction_type multi-scan
_exptl_absorpt_process_details 'SADABS (Bruker, 2001)'
_exptl_crystal_colour Colourless
_exptl_crystal_density_diffrn 1.195
_exptl_crystal_density_method 'not measured'
_exptl_crystal_description 'Thin plates'
_exptl_crystal_F_000 1728
_exptl_crystal_size_max 0.38
_exptl_crystal_size_mid 0.13
_exptl_crystal_size_min 0.04
_refine_diff_density_max 0.320
_refine_diff_density_min -0.329
_refine_diff_density_rms 0.062
_refine_ls_extinction_coef 0.0047(6)
_refine_ls_extinction_expression Fc^*^=kFc[1+0.001xFc^2^\l^3^/sin(2\q)]^-1/4^
_refine_ls_extinction_method SHELXL
_refine_ls_goodness_of_fit_ref 0.970
_refine_ls_hydrogen_treatment constr
_refine_ls_matrix_type full
_refine_ls_number_parameters 598
_refine_ls_number_reflns 7820
_refine_ls_number_restraints 246
_refine_ls_restrained_S_all 0.961
_refine_ls_R_factor_all 0.3075
_refine_ls_R_factor_gt 0.0859
_refine_ls_shift/su_max 0.000
_refine_ls_shift/su_mean 0.000
_refine_ls_structure_factor_coef Fsqd
_refine_ls_weighting_details 'calc w=1/[\s^2^(Fo^2^)+(0.0864P)^2^+0.0000P] where P=(Fo^2^+2Fc^2^)/3'
_refine_ls_weighting_scheme calc
_refine_ls_wR_factor_gt 0.1637
_refine_ls_wR_factor_ref 0.2571
_reflns_number_gt 2267
_reflns_number_total 7820
_reflns_threshold_expression >2sigma(I)
_cod_data_source_file c0ce00498g.txt
_cod_data_source_block isa8_mono_new
_cod_depositor_comments
;
The following automatic conversions were performed:

'_symmetry_cell_setting' value 'Monoclinic' changed to 'monoclinic'
according to /home/saulius/struct/CIF-dictionaries/cif_core.dic
dictionary named 'cif_core.dic' version 2.4.1 from
2010-06-29.

'_exptl_absorpt_correction_type' value 'Multi-scan'
changed to 'multi-scan' according to
/home/saulius/struct/CIF-dictionaries/cif_core.dic dictionary named
'cif_core.dic' version 2.4.1 from 2010-06-29.

Automatic conversion script
Id: cif_fix_values 1715 2011-07-08 13:25:40Z adriana 
;
_cod_original_cell_volume 4453(21)
_cod_original_sg_symbol_H-M P2(1)/c
_cod_database_code 7206081

loop_
_symmetry_equiv_pos_as_xyz
'x, y, z'
'-x, y+1/2, -z+1/2'
'-x, -y, -z'
'x, -y-1/2, z-1/2'

loop_
_atom_site_label
_atom_site_type_symbol
_atom_site_fract_x
_atom_site_fract_y
_atom_site_fract_z
_atom_site_U_iso_or_equiv
_atom_site_adp_type
_atom_site_occupancy
_atom_site_symmetry_multiplicity
_atom_site_calc_flag
_atom_site_refinement_flags
_atom_site_disorder_assembly
_atom_site_disorder_group
O2A O 0.08158(17) 1.1119(6) 0.42329(12) 0.0335(12) Uani 1 1 d . . .
H2A H 0.1201 1.1182 0.4274 0.050 Uiso 1 1 calc R . .
O1A O 0.20332(19) 1.0691(7) 0.42179(12) 0.0358(12) Uani 1 1 d . . .
H1A H 0.2016 1.0047 0.3999 0.054 Uiso 1 1 calc R . .
C1Y1 C 0.3566(4) 0.2713(17) 0.1953(4) 0.063(4) Uani 0.50 1 d PGU A 1
C2Y1 C 0.3659(4) 0.4542(15) 0.2201(3) 0.062(3) Uani 0.50 1 d PGU A 1
C3Y1 C 0.3182(5) 0.6034(15) 0.2242(4) 0.068(4) Uani 0.50 1 d PGU A 1
H3Y1 H 0.3247 0.7284 0.2411 0.082 Uiso 0.50 1 calc P B 1
C4Y1 C 0.2611(4) 0.5696(18) 0.2036(4) 0.071(4) Uani 0.50 1 d PGU A 1
H4Y1 H 0.2285 0.6716 0.2064 0.086 Uiso 0.50 1 calc P C 1
C5Y1 C 0.2518(4) 0.387(2) 0.1788(4) 0.072(4) Uani 0.50 1 d PGU A 1
H5Y1 H 0.2127 0.3636 0.1647 0.086 Uiso 0.50 1 calc P D 1
C6Y1 C 0.2995(5) 0.238(2) 0.1747(4) 0.069(4) Uani 0.50 1 d PGU A 1
H6Y1 H 0.2931 0.1125 0.1578 0.083 Uiso 0.50 1 calc P E 1
C7Y1 C 0.4169(6) 0.109(3) 0.1935(6) 0.099(7) Uani 0.50 1 d PGU A 1
H7Y1 H 0.4065 -0.0156 0.1755 0.149 Uiso 0.50 1 calc PR A 1
H7Y2 H 0.4293 0.0504 0.2199 0.149 Uiso 0.50 1 calc PR A 1
H7Y3 H 0.4509 0.1941 0.1841 0.149 Uiso 0.50 1 calc PR A 1
C8Y1 C 0.4443(5) 0.524(3) 0.2402(5) 0.139(8) Uani 0.50 1 d PGU A 1
H8Y1 H 0.4432 0.6562 0.2569 0.208 Uiso 0.50 1 calc PR A 1
H8Y2 H 0.4697 0.5545 0.2185 0.208 Uiso 0.50 1 calc PR A 1
H8Y3 H 0.4618 0.3987 0.2558 0.208 Uiso 0.50 1 calc PR A 1
C1Y2 C 0.3831(8) 0.294(3) 0.2033(6) 0.059(3) Uani 0.50 1 d PU F 2
C2Y2 C 0.3229(8) 0.343(3) 0.1969(5) 0.061(3) Uani 0.50 1 d PU F 2
C3Y2 C 0.2994(8) 0.526(3) 0.2170(6) 0.067(4) Uani 0.50 1 d PU F 2
H3Y2 H 0.2571 0.5660 0.2131 0.080 Uiso 0.50 1 calc P G 2
C4Y2 C 0.3417(8) 0.652(3) 0.2438(5) 0.068(4) Uani 0.50 1 d PU F 2
H4Y2 H 0.3291 0.7786 0.2576 0.082 Uiso 0.50 1 calc P H 2
C5Y2 C 0.4013(8) 0.575(3) 0.2478(5) 0.064(4) Uani 0.50 1 d PU F 2
H5Y2 H 0.4295 0.6538 0.2656 0.077 Uiso 0.50 1 calc P I 2
C6Y2 C 0.4221(7) 0.410(3) 0.2301(5) 0.055(3) Uani 0.50 1 d PU F 2
H6Y2 H 0.4640 0.3668 0.2351 0.066 Uiso 0.50 1 calc P J 2
C7Y2 C 0.2774(8) 0.213(3) 0.1704(7) 0.078(5) Uani 0.50 1 d PU F 2
H7Y4 H 0.2366 0.2819 0.1704 0.116 Uiso 0.50 1 calc PR F 2
H7Y5 H 0.2756 0.0599 0.1800 0.116 Uiso 0.50 1 calc PR F 2
H7Y6 H 0.2901 0.2134 0.1436 0.116 Uiso 0.50 1 calc PR F 2
C8Y2 C 0.4005(10) 0.108(4) 0.1814(8) 0.084(6) Uani 0.50 1 d PU F 2
H8Y4 H 0.4445 0.0789 0.1874 0.127 Uiso 0.50 1 calc PR F 2
H8Y5 H 0.3923 0.1391 0.1532 0.127 Uiso 0.50 1 calc PR F 2
H8Y6 H 0.3769 -0.0226 0.1883 0.127 Uiso 0.50 1 calc PR F 2
C1A C 0.2326(3) 0.9230(10) 0.45192(19) 0.0290(17) Uani 1 1 d . . .
C2A C 0.2150(3) 0.6806(10) 0.44237(19) 0.0364(18) Uani 1 1 d . . .
H2A1 H 0.2170 0.6508 0.4140 0.044 Uiso 1 1 calc R . .
H2A2 H 0.2436 0.5777 0.4575 0.044 Uiso 1 1 calc R . .
C3A C 0.1494(3) 0.6482(10) 0.45371(19) 0.0308(17) Uani 1 1 d . . .
H3A H 0.1443 0.4905 0.4622 0.037 Uiso 1 1 calc R . .
C4A C 0.0958(3) 0.7087(10) 0.42253(18) 0.0299(17) Uani 1 1 d . . .
H4A1 H 0.1122 0.7503 0.3974 0.036 Uiso 1 1 calc R . .
H4A2 H 0.0681 0.5792 0.4176 0.036 Uiso 1 1 calc R . .
C5A C 0.0600(3) 0.9054(10) 0.43823(18) 0.0288(16) Uani 1 1 d . . .
C6A C 0.0784(3) 0.8989(10) 0.48311(18) 0.0323(17) Uani 1 1 d . . .
H6A1 H 0.0774 1.0508 0.4943 0.039 Uiso 1 1 calc R . .
H6A2 H 0.0494 0.8040 0.4963 0.039 Uiso 1 1 calc R . .
C7A C 0.1438(3) 0.8031(10) 0.48918(18) 0.0271(16) Uani 1 1 d . . .
H7A H 0.1478 0.7127 0.5139 0.032 Uiso 1 1 calc R . .
C8A C 0.1993(3) 0.9664(10) 0.48944(18) 0.0307(17) Uani 1 1 d . . .
H8A1 H 0.1846 1.1223 0.4897 0.037 Uiso 1 1 calc R . .
H8A2 H 0.2279 0.9415 0.5132 0.037 Uiso 1 1 calc R . .
C9A C 0.3007(3) 0.9688(10) 0.45642(19) 0.0306(17) Uani 1 1 d . . .
C10A C 0.3406(3) 0.8306(11) 0.4789(2) 0.045(2) Uani 1 1 d . . .
H10A H 0.3246 0.7070 0.4920 0.054 Uiso 1 1 calc R . .
C11A C 0.4036(3) 0.8696(12) 0.4824(2) 0.048(2) Uani 1 1 d . . .
H11A H 0.4303 0.7689 0.4971 0.057 Uiso 1 1 calc R . .
C12A C 0.4279(3) 1.0520(13) 0.4650(2) 0.052(2) Uani 1 1 d . . .
H12A H 0.4710 1.0776 0.4676 0.062 Uiso 1 1 calc R . .
C13A C 0.3889(3) 1.1969(12) 0.4439(2) 0.050(2) Uani 1 1 d . . .
H13A H 0.4049 1.3248 0.4320 0.060 Uiso 1 1 calc R . .
C14A C 0.3255(3) 1.1552(10) 0.44005(19) 0.0385(19) Uani 1 1 d . . .
H14A H 0.2988 1.2576 0.4258 0.046 Uiso 1 1 calc R . .
C15A C -0.0087(3) 0.8919(11) 0.42886(18) 0.0299(17) Uani 1 1 d . . .
C16A C -0.0431(3) 1.0667(11) 0.41129(18) 0.0363(18) Uani 1 1 d . . .
H16A H -0.0227 1.1975 0.4038 0.044 Uiso 1 1 calc R . .
C17A C -0.1071(3) 1.0530(11) 0.40458(18) 0.0340(17) Uani 1 1 d . . .
H17A H -0.1296 1.1754 0.3930 0.041 Uiso 1 1 calc R . .
C18A C -0.1382(3) 0.8636(12) 0.41458(19) 0.0410(19) Uani 1 1 d . . .
H18A H -0.1817 0.8541 0.4097 0.049 Uiso 1 1 calc R . .
C19A C -0.1047(3) 0.6887(12) 0.43174(19) 0.0395(19) Uani 1 1 d . . .
H19A H -0.1254 0.5573 0.4388 0.047 Uiso 1 1 calc R . .
C20A C -0.0410(3) 0.7029(10) 0.43882(18) 0.0305(17) Uani 1 1 d . . .
H20A H -0.0190 0.5805 0.4507 0.037 Uiso 1 1 calc R . .
O1B O 0.20576(18) -0.0549(7) 0.34479(13) 0.0409(12) Uani 1 1 d . . .
H1B H 0.1700 -0.0021 0.3436 0.061 Uiso 1 1 calc R . .
O2B O 0.0941(2) 0.1136(8) 0.34387(13) 0.0559(15) Uani 1 1 d . . .
H2B H 0.0872 0.1719 0.3654 0.084 Uiso 1 1 calc R . .
C1B C 0.2430(3) 0.0769(11) 0.32069(19) 0.0376(18) Uani 1 1 d . . .
C2B C 0.2334(3) 0.3284(11) 0.3297(2) 0.050(2) Uani 1 1 d . . .
H2B1 H 0.2224 0.3470 0.3570 0.060 Uiso 1 1 calc R . .
H2B2 H 0.2719 0.4119 0.3268 0.060 Uiso 1 1 calc R . .
C3B C 0.1816(3) 0.4177(11) 0.3006(2) 0.045(2) Uani 1 1 d . . .
H3B H 0.1968 0.5509 0.2868 0.053 Uiso 1 1 calc R . .
C4B C 0.1206(3) 0.4752(11) 0.3170(2) 0.053(2) Uani 1 1 d . . .
H4B1 H 0.1010 0.6032 0.3026 0.064 Uiso 1 1 calc R . .
H4B2 H 0.1278 0.5159 0.3452 0.064 Uiso 1 1 calc R . .
C5B C 0.0789(3) 0.2705(10) 0.31223(19) 0.0306(17) Uani 1 1 d . . .
C6B C 0.0989(3) 0.1648(11) 0.27502(19) 0.0405(19) Uani 1 1 d . . .
H6B1 H 0.0717 0.2158 0.2520 0.049 Uiso 1 1 calc R . .
H6B2 H 0.0955 0.0008 0.2767 0.049 Uiso 1 1 calc R . .
C7B C 0.1654(3) 0.2293(10) 0.2698(2) 0.0397(19) Uani 1 1 d . . .
H7B H 0.1673 0.2921 0.2428 0.048 Uiso 1 1 calc R . .
C8B C 0.2176(3) 0.0579(10) 0.27768(18) 0.0374(18) Uani 1 1 d . . .
H8B1 H 0.2017 -0.0943 0.2722 0.045 Uiso 1 1 calc R . .
H8B2 H 0.2506 0.0876 0.2603 0.045 Uiso 1 1 calc R . .
C9B C 0.3098(3) 0.0017(12) 0.3290(2) 0.0403(19) Uani 1 1 d . . .
C10B C 0.3562(4) 0.1179(13) 0.3127(2) 0.064(2) Uani 1 1 d . . .
H10B H 0.3464 0.2414 0.2959 0.077 Uiso 1 1 calc R . .
C11B C 0.4174(4) 0.0530(16) 0.3210(3) 0.082(3) Uani 1 1 d . . .
H11B H 0.4488 0.1335 0.3096 0.098 Uiso 1 1 calc R . .
C12B C 0.4330(4) -0.1229(15) 0.3449(3) 0.067(3) Uani 1 1 d . . .
H12B H 0.4748 -0.1653 0.3506 0.080 Uiso 1 1 calc R . .
C13B C 0.3859(4) -0.2387(12) 0.3609(2) 0.051(2) Uani 1 1 d . . .
H13B H 0.3958 -0.3640 0.3773 0.061 Uiso 1 1 calc R . .
C14B C 0.3257(3) -0.1755(11) 0.3535(2) 0.0428(19) Uani 1 1 d . . .
H14B H 0.2946 -0.2546 0.3655 0.051 Uiso 1 1 calc R . .
C15B C 0.0110(3) 0.3222(11) 0.31222(19) 0.0358(18) Uani 1 1 d . . .
C16B C -0.0327(3) 0.1692(11) 0.2980(2) 0.044(2) Uani 1 1 d . . .
H16B H -0.0194 0.0340 0.2871 0.053 Uiso 1 1 calc R . .
C17B C -0.0948(3) 0.2051(12) 0.29921(19) 0.045(2) Uani 1 1 d . . .
H17B H -0.1236 0.0979 0.2884 0.054 Uiso 1 1 calc R . .
C18B C -0.1155(3) 0.3999(13) 0.3163(2) 0.045(2) Uani 1 1 d . . .
H18B H -0.1582 0.4241 0.3183 0.054 Uiso 1 1 calc R . .
C19B C -0.0727(4) 0.5551(11) 0.33010(19) 0.045(2) Uani 1 1 d . . .
H19B H -0.0860 0.6910 0.3408 0.054 Uiso 1 1 calc R . .
C20B C -0.0103(3) 0.5163(12) 0.3287(2) 0.045(2) Uani 1 1 d . . .
H20B H 0.0184 0.6243 0.3391 0.054 Uiso 1 1 calc R . .
C1X C 0.3787(4) 0.8093(15) 0.0909(2) 0.059(2) Uani 1 1 d . . .
C2X C 0.3905(4) 1.0062(16) 0.0695(3) 0.065(3) Uani 1 1 d . . .
C3X C 0.3417(4) 1.1230(14) 0.0531(2) 0.066(3) Uani 1 1 d . . .
H3X H 0.3494 1.2535 0.0386 0.080 Uiso 1 1 calc R . .
C4X C 0.2829(4) 1.0642(15) 0.0562(2) 0.061(2) Uani 1 1 d . . .
H4X H 0.2503 1.1530 0.0443 0.074 Uiso 1 1 calc R . .
C5X C 0.2692(4) 0.8644(17) 0.0779(3) 0.079(3) Uani 1 1 d . . .
H5X H 0.2282 0.8179 0.0806 0.095 Uiso 1 1 calc R . .
C6X C 0.3182(3) 0.7490(11) 0.09388(18) 0.080(3) Uani 1 1 d . . .
H6X H 0.3106 0.6175 0.1082 0.096 Uiso 1 1 calc R . .
C7X C 0.4281(3) 0.6682(11) 0.11005(18) 0.097(3) Uani 1 1 d R . .
H7X1 H 0.4472 0.5818 0.0900 0.145 Uiso 1 1 calc R . .
H7X2 H 0.4107 0.5664 0.1286 0.145 Uiso 1 1 calc R . .
H7X3 H 0.4593 0.7626 0.1243 0.145 Uiso 1 1 calc R . .
C8X C 0.4541(4) 1.0719(15) 0.0665(3) 0.094(3) Uani 1 1 d . . .
H8X1 H 0.4552 1.2154 0.0529 0.141 Uiso 1 1 calc R . .
H8X2 H 0.4748 0.9589 0.0516 0.141 Uiso 1 1 calc R . .
H8X3 H 0.4753 1.0856 0.0929 0.141 Uiso 1 1 calc R . .

loop_
_atom_site_aniso_label
_atom_site_aniso_U_11
_atom_site_aniso_U_22
_atom_site_aniso_U_33
_atom_site_aniso_U_23
_atom_site_aniso_U_13
_atom_site_aniso_U_12
O2A 0.032(3) 0.019(3) 0.048(3) 0.000(2) 0.000(2) -0.003(2)
O1A 0.045(3) 0.031(3) 0.030(3) -0.001(2) -0.002(2) -0.001(2)
C1Y1 0.064(8) 0.066(8) 0.063(8) 0.015(6) 0.030(8) -0.011(7)
C2Y1 0.064(6) 0.068(7) 0.056(7) 0.015(6) 0.016(6) -0.024(5)
C3Y1 0.074(8) 0.060(9) 0.071(10) -0.001(7) 0.006(7) -0.024(7)
C4Y1 0.065(7) 0.082(9) 0.068(10) 0.010(7) 0.010(7) -0.014(7)
C5Y1 0.070(7) 0.088(10) 0.054(9) 0.011(7) -0.011(7) -0.019(7)
C6Y1 0.080(9) 0.071(9) 0.060(10) 0.008(7) 0.017(8) -0.031(7)
C7Y1 0.104(11) 0.081(12) 0.120(18) 0.046(11) 0.051(12) 0.023(10)
C8Y1 0.081(9) 0.19(2) 0.138(18) 0.013(15) -0.036(13) -0.032(12)
C1Y2 0.064(6) 0.062(8) 0.053(8) 0.004(6) 0.018(6) -0.015(6)
C2Y2 0.063(6) 0.065(7) 0.054(8) 0.004(5) -0.001(6) -0.012(6)
C3Y2 0.062(7) 0.070(8) 0.069(9) -0.002(6) 0.006(6) -0.012(6)
C4Y2 0.078(8) 0.066(8) 0.063(9) -0.003(6) 0.014(7) -0.017(6)
C5Y2 0.054(7) 0.077(9) 0.063(9) -0.001(6) 0.011(7) -0.045(7)
C6Y2 0.046(7) 0.064(9) 0.055(9) 0.025(6) 0.005(6) -0.025(6)
C7Y2 0.088(10) 0.070(11) 0.076(12) 0.001(8) 0.014(8) -0.050(10)
C8Y2 0.105(12) 0.065(12) 0.085(14) 0.001(9) 0.016(11) 0.009(9)
C1A 0.031(4) 0.023(4) 0.032(4) 0.017(4) -0.006(3) -0.002(3)
C2A 0.048(5) 0.024(4) 0.035(5) -0.008(4) -0.003(3) 0.000(3)
C3A 0.029(4) 0.017(4) 0.046(5) 0.004(3) 0.005(3) 0.003(3)
C4A 0.037(4) 0.020(4) 0.032(4) -0.002(3) 0.003(3) 0.004(3)
C5A 0.043(4) 0.017(4) 0.027(4) -0.001(4) 0.001(3) 0.000(3)
C6A 0.035(4) 0.032(4) 0.030(4) 0.003(4) 0.005(3) -0.006(3)
C7A 0.035(4) 0.023(4) 0.023(4) 0.002(3) 0.000(3) -0.002(3)
C8A 0.032(4) 0.031(4) 0.029(4) -0.005(3) 0.000(3) -0.007(3)
C9A 0.038(4) 0.021(4) 0.032(4) -0.001(4) 0.004(3) 0.002(3)
C10A 0.037(5) 0.049(5) 0.047(5) 0.020(4) -0.002(4) -0.009(4)
C11A 0.047(5) 0.042(5) 0.054(5) 0.023(4) 0.003(4) 0.011(4)
C12A 0.037(5) 0.056(5) 0.060(6) 0.022(5) -0.007(4) -0.008(4)
C13A 0.045(5) 0.046(5) 0.060(6) 0.014(4) -0.002(4) -0.011(4)
C14A 0.040(5) 0.027(4) 0.047(5) 0.008(4) -0.003(4) 0.003(3)
C15A 0.034(4) 0.029(4) 0.027(4) -0.002(4) 0.001(3) -0.002(4)
C16A 0.051(5) 0.032(4) 0.026(4) -0.006(4) 0.006(3) -0.005(4)
C17A 0.039(5) 0.034(5) 0.029(4) 0.002(4) 0.001(3) 0.006(4)
C18A 0.038(4) 0.045(5) 0.041(5) 0.000(4) 0.004(4) -0.006(4)
C19A 0.044(5) 0.039(5) 0.036(5) -0.003(4) 0.010(4) -0.009(4)
C20A 0.034(4) 0.029(4) 0.029(4) -0.002(4) 0.002(3) -0.003(3)
O1B 0.051(3) 0.030(3) 0.043(3) 0.006(3) 0.008(3) -0.009(2)
O2B 0.051(3) 0.076(4) 0.039(3) 0.029(3) 0.002(3) 0.004(3)
C1B 0.062(5) 0.021(4) 0.031(5) -0.001(4) 0.010(4) -0.012(4)
C2B 0.070(5) 0.037(5) 0.045(5) -0.015(4) 0.014(4) -0.016(4)
C3B 0.067(5) 0.017(4) 0.051(5) 0.001(4) 0.013(4) -0.009(4)
C4B 0.067(5) 0.031(5) 0.063(6) -0.014(4) 0.012(4) 0.002(4)
C5B 0.051(5) 0.015(4) 0.026(4) -0.007(3) 0.005(3) -0.001(3)
C6B 0.055(5) 0.034(5) 0.033(5) -0.003(4) 0.006(4) 0.010(4)
C7B 0.063(5) 0.023(4) 0.033(5) 0.005(4) 0.006(4) -0.005(4)
C8B 0.059(5) 0.020(4) 0.033(5) -0.002(4) 0.004(4) 0.001(4)
C9B 0.046(5) 0.038(5) 0.035(5) 0.001(4) -0.007(4) -0.006(4)
C10B 0.054(6) 0.070(6) 0.068(6) 0.022(5) 0.000(5) -0.012(5)
C11B 0.059(6) 0.092(8) 0.095(8) 0.037(7) 0.006(5) -0.010(6)
C12B 0.052(6) 0.079(7) 0.068(7) 0.009(6) 0.000(5) -0.001(5)
C13B 0.053(5) 0.049(6) 0.049(5) 0.001(4) -0.002(4) 0.002(5)
C14B 0.057(5) 0.031(5) 0.041(5) -0.001(4) 0.005(4) -0.001(4)
C15B 0.055(5) 0.027(4) 0.024(4) 0.004(4) -0.003(4) 0.002(4)
C16B 0.054(5) 0.030(5) 0.048(5) 0.001(4) 0.002(4) 0.002(4)
C17B 0.055(5) 0.036(5) 0.040(5) -0.007(4) -0.009(4) -0.009(4)
C18B 0.056(5) 0.043(5) 0.037(5) 0.000(4) 0.008(4) 0.010(4)
C19B 0.081(6) 0.026(5) 0.028(5) 0.005(4) 0.001(4) 0.010(5)
C20B 0.063(6) 0.036(5) 0.035(5) -0.007(4) -0.007(4) 0.009(4)
C1X 0.067(6) 0.055(6) 0.054(6) -0.016(5) 0.002(5) 0.014(5)
C2X 0.080(7) 0.060(7) 0.055(6) -0.028(5) -0.003(5) -0.001(6)
C3X 0.070(6) 0.061(7) 0.066(7) -0.018(5) -0.003(5) 0.015(5)
C4X 0.059(6) 0.068(7) 0.057(6) -0.008(5) 0.004(5) 0.024(5)
C5X 0.074(7) 0.096(8) 0.070(7) -0.022(6) 0.023(5) -0.015(6)
C6X 0.094(8) 0.079(7) 0.062(7) -0.027(6) -0.013(6) 0.042(7)
C7X 0.104(7) 0.096(8) 0.085(8) -0.024(6) -0.022(6) 0.055(6)
C8X 0.080(7) 0.096(8) 0.110(8) -0.050(7) 0.032(6) -0.021(6)

loop_
_atom_type_symbol
_atom_type_description
_atom_type_scat_dispersion_real
_atom_type_scat_dispersion_imag
_atom_type_scat_source
C C 0.0033 0.0016 'International Tables Vol C Tables 4.2.6.8 and 6.1.1.4'
H H 0.0000 0.0000 'International Tables Vol C Tables 4.2.6.8 and 6.1.1.4'
O O 0.0106 0.0060 'International Tables Vol C Tables 4.2.6.8 and 6.1.1.4'

loop_
_geom_angle_atom_site_label_1
_geom_angle_atom_site_label_2
_geom_angle_atom_site_label_3
_geom_angle
_geom_angle_site_symmetry_1
_geom_angle_site_symmetry_3
_geom_angle_publ_flag
C2Y1 C1Y1 C6Y1 120.0 . . ?
C2Y1 C1Y1 C7Y1 114.7 . . ?
C6Y1 C1Y1 C7Y1 125.3 . . ?
C3Y1 C2Y1 C1Y1 120.0 . . ?
C3Y1 C2Y1 C8Y1 119.8 . . ?
C1Y1 C2Y1 C8Y1 119.3 . . ?
C2Y1 C3Y1 C4Y1 120.0 . . ?
C5Y1 C4Y1 C3Y1 120.0 . . ?
C4Y1 C5Y1 C6Y1 120.0 . . ?
C5Y1 C6Y1 C1Y1 120.0 . . ?
C2Y2 C1Y2 C6Y2 122.3(19) . . ?
C2Y2 C1Y2 C8Y2 113(2) . . ?
C6Y2 C1Y2 C8Y2 124.6(19) . . ?
C1Y2 C2Y2 C3Y2 118.8(17) . . ?
C1Y2 C2Y2 C7Y2 124.6(18) . . ?
C3Y2 C2Y2 C7Y2 116.5(16) . . ?
C2Y2 C3Y2 C4Y2 118.0(17) . . ?
C5Y2 C4Y2 C3Y2 115.7(17) . . ?
C6Y2 C5Y2 C4Y2 126.2(17) . . ?
C5Y2 C6Y2 C1Y2 118.9(17) . . ?
O1A C1A C9A 109.2(5) . . ?
O1A C1A C2A 109.7(5) . . ?
C9A C1A C2A 114.9(5) . . ?
O1A C1A C8A 105.9(5) . . ?
C9A C1A C8A 114.6(5) . . ?
C2A C1A C8A 102.0(5) . . ?
C3A C2A C1A 106.8(5) . . ?
C2A C3A C7A 105.3(5) . . ?
C2A C3A C4A 117.5(6) . . ?
C7A C3A C4A 106.8(5) . . ?
C5A C4A C3A 108.4(5) . . ?
O2A C5A C15A 108.8(5) . . ?
O2A C5A C4A 110.4(5) . . ?
C15A C5A C4A 114.2(5) . . ?
O2A C5A C6A 108.0(5) . . ?
C15A C5A C6A 111.9(5) . . ?
C4A C5A C6A 103.3(5) . . ?
C7A C6A C5A 107.3(5) . . ?
C6A C7A C3A 105.0(5) . . ?
C6A C7A C8A 118.5(5) . . ?
C3A C7A C8A 105.6(5) . . ?
C1A C8A C7A 108.1(5) . . ?
C14A C9A C10A 117.4(6) . . ?
C14A C9A C1A 121.6(6) . . ?
C10A C9A C1A 120.8(6) . . ?
C9A C10A C11A 121.0(6) . . ?
C12A C11A C10A 120.9(6) . . ?
C11A C12A C13A 119.1(7) . . ?
C12A C13A C14A 119.7(7) . . ?
C9A C14A C13A 121.7(6) . . ?
C20A C15A C16A 116.9(6) . . ?
C20A C15A C5A 120.5(6) . . ?
C16A C15A C5A 122.6(6) . . ?
C17A C16A C15A 121.2(6) . . ?
C18A C17A C16A 120.9(6) . . ?
C19A C18A C17A 118.6(7) . . ?
C18A C19A C20A 120.6(6) . . ?
C19A C20A C15A 121.8(6) . . ?
O1B C1B C8B 109.4(5) . . ?
O1B C1B C9B 108.0(6) . . ?
C8B C1B C9B 114.6(6) . . ?
O1B C1B C2B 109.1(6) . . ?
C8B C1B C2B 102.5(5) . . ?
C9B C1B C2B 113.1(5) . . ?
C3B C2B C1B 108.5(5) . . ?
C4B C3B C2B 117.3(6) . . ?
C4B C3B C7B 105.0(6) . . ?
C2B C3B C7B 106.9(6) . . ?
C3B C4B C5B 107.9(6) . . ?
O2B C5B C15B 107.0(5) . . ?
O2B C5B C6B 106.7(5) . . ?
C15B C5B C6B 116.1(6) . . ?
O2B C5B C4B 110.4(6) . . ?
C15B C5B C4B 114.1(6) . . ?
C6B C5B C4B 102.3(6) . . ?
C5B C6B C7B 109.7(6) . . ?
C6B C7B C8B 120.4(6) . . ?
C6B C7B C3B 105.4(5) . . ?
C8B C7B C3B 104.3(6) . . ?
C1B C8B C7B 108.5(5) . . ?
C14B C9B C10B 118.6(7) . . ?
C14B C9B C1B 121.7(7) . . ?
C10B C9B C1B 119.7(7) . . ?
C9B C10B C11B 119.9(8) . . ?
C12B C11B C10B 121.5(8) . . ?
C11B C12B C13B 118.0(8) . . ?
C14B C13B C12B 121.3(8) . . ?
C13B C14B C9B 120.8(7) . . ?
C16B C15B C20B 117.0(7) . . ?
C16B C15B C5B 120.6(7) . . ?
C20B C15B C5B 122.3(6) . . ?
C17B C16B C15B 122.4(7) . . ?
C16B C17B C18B 119.9(7) . . ?
C19B C18B C17B 118.3(7) . . ?
C18B C19B C20B 121.0(7) . . ?
C19B C20B C15B 121.3(7) . . ?
C6X C1X C2X 118.2(7) . . ?
C6X C1X C7X 118.8(8) . . ?
C2X C1X C7X 123.0(8) . . ?
C3X C2X C1X 118.1(9) . . ?
C3X C2X C8X 123.4(10) . . ?
C1X C2X C8X 118.5(9) . . ?
C4X C3X C2X 123.5(9) . . ?
C3X C4X C5X 119.8(8) . . ?
C6X C5X C4X 116.1(8) . . ?
C5X C6X C1X 124.3(8) . . ?

loop_
_geom_bond_atom_site_label_1
_geom_bond_atom_site_label_2
_geom_bond_distance
_geom_bond_site_symmetry_2
_geom_bond_publ_flag
O2A C5A 1.436(7) . ?
O1A C1A 1.455(7) . ?
C1Y1 C2Y1 1.3900 . ?
C1Y1 C6Y1 1.3900 . ?
C1Y1 C7Y1 1.6459 . ?
C2Y1 C3Y1 1.3900 . ?
C2Y1 C8Y1 1.8325 . ?
C3Y1 C4Y1 1.3900 . ?
C4Y1 C5Y1 1.3900 . ?
C5Y1 C6Y1 1.3900 . ?
C1Y2 C2Y2 1.34(2) . ?
C1Y2 C6Y2 1.38(2) . ?
C1Y2 C8Y2 1.42(2) . ?
C2Y2 C3Y2 1.42(2) . ?
C2Y2 C7Y2 1.50(2) . ?
C3Y2 C4Y2 1.45(2) . ?
C4Y2 C5Y2 1.37(2) . ?
C5Y2 C6Y2 1.27(2) . ?
C1A C9A 1.507(9) . ?
C1A C2A 1.534(9) . ?
C1A C8A 1.549(9) . ?
C2A C3A 1.529(8) . ?
C3A C7A 1.540(8) . ?
C3A C4A 1.552(8) . ?
C4A C5A 1.538(8) . ?
C5A C15A 1.507(9) . ?
C5A C6A 1.548(9) . ?
C6A C7A 1.535(8) . ?
C7A C8A 1.559(8) . ?
C9A C14A 1.382(8) . ?
C9A C10A 1.383(8) . ?
C10A C11A 1.390(9) . ?
C11A C12A 1.374(9) . ?
C12A C13A 1.375(9) . ?
C13A C14A 1.401(9) . ?
C15A C20A 1.394(8) . ?
C15A C16A 1.395(8) . ?
C16A C17A 1.397(8) . ?
C17A C18A 1.382(9) . ?
C18A C19A 1.380(8) . ?
C19A C20A 1.392(8) . ?
O1B C1B 1.443(7) . ?
O2B C5B 1.449(7) . ?
C1B C8B 1.526(9) . ?
C1B C9B 1.528(9) . ?
C1B C2B 1.559(9) . ?
C2B C3B 1.533(9) . ?
C3B C4B 1.529(9) . ?
C3B C7B 1.562(9) . ?
C4B C5B 1.529(8) . ?
C5B C15B 1.514(9) . ?
C5B C6B 1.518(8) . ?
C6B C7B 1.526(9) . ?
C7B C8B 1.541(8) . ?
C9B C14B 1.379(9) . ?
C9B C10B 1.386(9) . ?
C10B C11B 1.395(10) . ?
C11B C12B 1.361(10) . ?
C12B C13B 1.391(9) . ?
C13B C14B 1.369(9) . ?
C15B C16B 1.380(8) . ?
C15B C20B 1.392(9) . ?
C16B C17B 1.375(9) . ?
C17B C18B 1.400(9) . ?
C18B C19B 1.374(9) . ?
C19B C20B 1.384(9) . ?
C1X C6X 1.381(10) . ?
C1X C2X 1.426(11) . ?
C1X C7X 1.477(9) . ?
C2X C3X 1.354(10) . ?
C2X C8X 1.456(10) . ?
C3X C4X 1.344(10) . ?
C4X C5X 1.454(11) . ?
C5X C6X 1.348(10) . ?
